data_2228113
loop_
_publ_author_name
'Kang, Tai-Ran'

_publ_section_title
;
 3-(3-Cyanophenyl)-<i>N</i>-phenyloxirane-2-carboxamide
;
_journal_coeditor_code XU5025
_journal_issue 10
_journal_name_full 'Acta Crystallographica Section E'
_journal_page_first o2628
_journal_paper_doi 10.1107/S1600536810037475
_journal_volume 66
_journal_year 2010
_chemical_formula_iupac 'C16 H12 N2 O2'
_chemical_formula_moiety 'C16 H12 N2 O2'
_chemical_formula_sum 'C16 H12 N2 O2'
_chemical_formula_weight 264.28
_chemical_name_systematic
;
3-(3-Cyanophenyl)-<i>N</i>-phenyloxirane-2-carboxamide
;
_space_group_IT_number 19
_symmetry_cell_setting orthorhombic
_symmetry_space_group_name_Hall 'P 2ac 2ab'
_symmetry_space_group_name_H-M 'P 21 21 21'
_atom_sites_solution_hydrogens geom
_atom_sites_solution_primary direct
_atom_sites_solution_secondary difmap
_audit_creation_method SHELXL-97
_cell_angle_alpha 90.00
_cell_angle_beta 90.00
_cell_angle_gamma 90.00
_cell_formula_units_Z 4
_cell_length_a 5.459(2)
_cell_length_b 11.141(7)
_cell_length_c 21.844(5)
_cell_measurement_reflns_used 3256
_cell_measurement_temperature 291(2)
_cell_measurement_theta_max 28.9997
_cell_measurement_theta_min 3.3284
_cell_volume 1328.5(10)
_computing_cell_refinement 'CrysAlis Pro (Oxford Diffraction, 2009)'
_computing_data_collection 'CrysAlis Pro (Oxford Diffraction, 2009)'
_computing_data_reduction 'CrysAlis Pro (Oxford Diffraction, 2009)'
_computing_molecular_graphics 'ORTEP-3 (Farrugia, 1997)'
_computing_publication_material 'SHELXL97 (Sheldrick, 2008)'
_computing_structure_refinement 'SHELXL97 (Sheldrick, 2008)'
_computing_structure_solution 'SHELXS97 (Sheldrick, 2008)'
_diffrn_ambient_temperature 291(2)
_diffrn_detector_area_resol_mean 15.9149
_diffrn_measured_fraction_theta_full 0.984
_diffrn_measured_fraction_theta_max 0.984
_diffrn_measurement_device_type 'Oxford Diffraction Gemini S Ultra'
_diffrn_measurement_method '\w scans'
_diffrn_radiation_monochromator graphite
_diffrn_radiation_source 'Enhance (Mo) X-ray Source'
_diffrn_radiation_type MoK\a
_diffrn_radiation_wavelength 0.71073
_diffrn_reflns_av_R_equivalents 0.0418
_diffrn_reflns_av_sigmaI/netI 0.0432
_diffrn_reflns_limit_h_max 3
_diffrn_reflns_limit_h_min -7
_diffrn_reflns_limit_k_max 15
_diffrn_reflns_limit_k_min -15
_diffrn_reflns_limit_l_max 27
_diffrn_reflns_limit_l_min -29
_diffrn_reflns_number 9766
_diffrn_reflns_theta_full 29.23
_diffrn_reflns_theta_max 29.23
_diffrn_reflns_theta_min 3.34
_diffrn_standards_number 0
_exptl_absorpt_coefficient_mu 0.089
_exptl_absorpt_correction_type none
_exptl_crystal_colour colorless
_exptl_crystal_density_diffrn 1.321
_exptl_crystal_density_method 'not measured'
_exptl_crystal_description block
_exptl_crystal_F_000 552
_exptl_crystal_size_max 0.36
_exptl_crystal_size_mid 0.32
_exptl_crystal_size_min 0.26
_refine_diff_density_max 0.142
_refine_diff_density_min -0.184
_refine_ls_extinction_method none
_refine_ls_goodness_of_fit_ref 1.002
_refine_ls_hydrogen_treatment constr
_refine_ls_matrix_type full
_refine_ls_number_parameters 181
_refine_ls_number_reflns 2078
_refine_ls_number_restraints 1
_refine_ls_restrained_S_all 1.005
_refine_ls_R_factor_all 0.0624
_refine_ls_R_factor_gt 0.0382
_refine_ls_shift/su_max 0.000
_refine_ls_shift/su_mean 0.000
_refine_ls_structure_factor_coef Fsqd
_refine_ls_weighting_details 'calc w=1/[\s^2^(Fo^2^)+(0.0322P)^2^] where P=(Fo^2^+2Fc^2^)/3'
_refine_ls_weighting_scheme calc
_refine_ls_wR_factor_gt 0.0688
_refine_ls_wR_factor_ref 0.0723
_reflns_number_gt 1378
_reflns_number_total 2078
_reflns_threshold_expression >2sigma(I)
_cod_data_source_file xu5025.cif
_cod_data_source_block I
_cod_original_cell_volume 1328.6(10)
_cod_database_code 2228113
_cod_database_fobs_code 2228113

loop_
_symmetry_equiv_pos_as_xyz
'x, y, z'
'-x+1/2, -y, z+1/2'
'x+1/2, -y+1/2, -z'
'-x, y+1/2, -z+1/2'

loop_
_atom_site_type_symbol
_atom_site_label
_atom_site_fract_x
_atom_site_fract_y
_atom_site_fract_z
_atom_site_U_iso_or_equiv
_atom_site_adp_type
_atom_site_calc_flag
_atom_site_refinement_flags
_atom_site_occupancy
_atom_site_disorder_assembly
_atom_site_disorder_group
O O2 0.2729(2) 1.02915(12) 0.76684(6) 0.0522(4) Uani d . 1 . .
O O1 -0.2382(2) 0.87594(13) 0.69492(6) 0.0540(4) Uani d . 1 . .
N N1 0.1739(3) 0.86142(13) 0.67637(7) 0.0416(4) Uani d . 1 . .
H H4 0.3135 0.8914 0.6864 0.050 Uiso calc R 1 . .
C C4 0.1740(3) 0.76926(15) 0.63124(8) 0.0350(4) Uani d . 1 . .
C C3 0.3670(3) 0.68860(17) 0.63104(9) 0.0430(5) Uani d . 1 . .
H H3 0.4906 0.6946 0.6602 0.052 Uiso calc R 1 . .
C C6 -0.0019(4) 0.67021(17) 0.54450(8) 0.0453(5) Uani d . 1 . .
H H6 -0.1252 0.6639 0.5153 0.054 Uiso calc R 1 . .
C C10 0.1794(3) 0.85668(17) 0.83606(8) 0.0389(4) Uani d . 1 . .
C C2 0.3746(4) 0.59914(18) 0.58733(9) 0.0481(5) Uani d . 1 . .
H H2 0.5047 0.5453 0.5866 0.058 Uiso calc R 1 . .
C C1 0.1884(4) 0.58954(18) 0.54452(9) 0.0446(5) Uani d . 1 . .
H H1 0.1923 0.5282 0.5157 0.053 Uiso calc R 1 . .
C C9 0.1163(3) 0.97731(17) 0.81328(9) 0.0429(5) Uani d . 1 . .
H H9 0.0615 1.0337 0.8449 0.051 Uiso calc R 1 . .
C C5 -0.0106(3) 0.76092(17) 0.58780(8) 0.0423(5) Uani d . 1 . .
H H5 -0.1391 0.8157 0.5878 0.051 Uiso calc R 1 . .
C C8 0.0212(4) 1.00240(16) 0.75099(9) 0.0442(4) Uani d . 1 . .
H H8 -0.0867 1.0724 0.7479 0.053 Uiso calc R 1 . .
C C15 0.0302(3) 0.80528(19) 0.88008(9) 0.0470(5) Uani d . 1 . .
H H15 -0.1075 0.8466 0.8937 0.056 Uiso calc R 1 . .
C C11 0.3875(4) 0.79694(18) 0.81664(9) 0.0491(5) Uani d D 1 . .
H H11 0.4905 0.8318 0.7878 0.059 Uiso calc R 1 . .
C C14 0.0830(3) 0.6931(2) 0.90422(9) 0.0504(5) Uani d D 1 . .
C C7 -0.0260(4) 0.90608(17) 0.70496(8) 0.0397(4) Uani d . 1 . .
C C12 0.4420(4) 0.68306(19) 0.84092(10) 0.0567(6) Uani d D 1 . .
H H12 0.5803 0.6418 0.8277 0.068 Uiso calc R 1 . .
C C16 -0.0707(4) 0.6410(2) 0.94879(11) 0.0735(7) Uani d D 1 . .
C C13 0.2917(4) 0.6330(2) 0.88396(10) 0.0552(5) Uani d . 1 . .
H H13 0.3292 0.5579 0.8999 0.066 Uiso calc R 1 . .
N N2 -0.1971(5) 0.5975(2) 0.98491(12) 0.1095(10) Uani d . 1 . .

loop_
_atom_site_aniso_label
_atom_site_aniso_U_11
_atom_site_aniso_U_22
_atom_site_aniso_U_33
_atom_site_aniso_U_12
_atom_site_aniso_U_13
_atom_site_aniso_U_23
O2 0.0630(9) 0.0466(8) 0.0469(8) -0.0178(7) 0.0058(7) -0.0050(6)
O1 0.0430(7) 0.0614(10) 0.0576(9) -0.0045(7) 0.0059(7) -0.0130(7)
N1 0.0377(8) 0.0450(9) 0.0421(9) -0.0068(7) 0.0002(7) -0.0096(8)
C4 0.0367(9) 0.0361(10) 0.0323(10) -0.0069(8) 0.0031(8) 0.0022(8)
C3 0.0356(9) 0.0477(12) 0.0457(11) -0.0025(9) -0.0070(9) -0.0043(10)
C6 0.0479(11) 0.0535(12) 0.0344(10) -0.0047(10) -0.0047(9) -0.0005(10)
C10 0.0424(10) 0.0417(10) 0.0327(10) -0.0036(9) -0.0020(8) -0.0081(9)
C2 0.0424(10) 0.0458(12) 0.0561(13) 0.0033(10) 0.0024(10) -0.0049(10)
C1 0.0531(12) 0.0429(11) 0.0376(11) -0.0061(10) 0.0074(9) -0.0057(9)
C9 0.0511(10) 0.0401(11) 0.0375(11) -0.0015(9) 0.0085(9) -0.0064(9)
C5 0.0446(10) 0.0454(11) 0.0370(11) 0.0053(10) -0.0027(9) 0.0009(9)
C8 0.0537(11) 0.0371(10) 0.0418(11) -0.0009(9) 0.0034(9) -0.0023(9)
C15 0.0455(10) 0.0526(12) 0.0429(12) 0.0048(10) 0.0038(10) -0.0010(10)
C11 0.0448(10) 0.0616(14) 0.0408(11) 0.0010(10) 0.0056(9) -0.0048(11)
C14 0.0535(12) 0.0542(13) 0.0435(12) 0.0022(11) -0.0021(10) 0.0068(11)
C7 0.0475(11) 0.0356(10) 0.0359(10) -0.0027(9) 0.0026(9) 0.0031(9)
C12 0.0561(13) 0.0611(15) 0.0529(13) 0.0186(11) 0.0003(11) -0.0095(12)
C16 0.0719(16) 0.0759(16) 0.0726(17) 0.0088(14) 0.0115(14) 0.0317(15)
C13 0.0690(14) 0.0470(12) 0.0496(12) 0.0069(12) -0.0081(11) -0.0007(10)
N2 0.1022(19) 0.111(2) 0.115(2) 0.0091(16) 0.0281(17) 0.0571(17)

loop_
_atom_type_symbol
_atom_type_description
_atom_type_scat_dispersion_real
_atom_type_scat_dispersion_imag
_atom_type_scat_source
C C 0.0033 0.0016 'International Tables Vol C Tables 4.2.6.8 and 6.1.1.4'
H H 0.0000 0.0000 'International Tables Vol C Tables 4.2.6.8 and 6.1.1.4'
N N 0.0061 0.0033 'International Tables Vol C Tables 4.2.6.8 and 6.1.1.4'
O O 0.0106 0.0060 'International Tables Vol C Tables 4.2.6.8 and 6.1.1.4'

loop_
_geom_angle_atom_site_label_1
_geom_angle_atom_site_label_2
_geom_angle_atom_site_label_3
_geom_angle_site_symmetry_1
_geom_angle_site_symmetry_3
_geom_angle
_geom_angle_publ_flag
C9 O2 C8 . . 61.64(11) ?
C7 N1 C4 . . 125.86(15) ?
C7 N1 H4 . . 117.1 ?
C4 N1 H4 . . 117.1 ?
C3 C4 C5 . . 120.47(17) ?
C3 C4 N1 . . 118.09(16) ?
C5 C4 N1 . . 121.43(16) ?
C2 C3 C4 . . 119.58(17) ?
C2 C3 H3 . . 120.2 ?
C4 C3 H3 . . 120.2 ?
C1 C6 C5 . . 120.21(18) ?
C1 C6 H6 . . 119.9 ?
C5 C6 H6 . . 119.9 ?
C11 C10 C15 . . 119.82(18) ?
C11 C10 C9 . . 121.80(17) ?
C15 C10 C9 . . 118.31(17) ?
C3 C2 C1 . . 120.03(18) ?
C3 C2 H2 . . 120.0 ?
C1 C2 H2 . . 120.0 ?
C6 C1 C2 . . 120.31(17) ?
C6 C1 H1 . . 119.8 ?
C2 C1 H1 . . 119.8 ?
O2 C9 C10 . . 117.57(16) ?
O2 C9 C8 . . 59.22(12) ?
C10 C9 C8 . . 124.29(16) ?
O2 C9 H9 . . 114.7 ?
C10 C9 H9 . . 114.7 ?
C8 C9 H9 . . 114.7 ?
C6 C5 C4 . . 119.40(18) ?
C6 C5 H5 . . 120.3 ?
C4 C5 H5 . . 120.3 ?
O2 C8 C9 . . 59.14(12) ?
O2 C8 C7 . . 118.21(15) ?
C9 C8 C7 . . 122.89(16) ?
O2 C8 H8 . . 115.0 ?
C9 C8 H8 . . 115.0 ?
C7 C8 H8 . . 115.0 ?
C10 C15 C14 . . 120.97(18) ?
C10 C15 H15 . . 119.5 ?
C14 C15 H15 . . 119.5 ?
C10 C11 C12 . . 119.47(18) ?
C10 C11 H11 . . 120.3 ?
C12 C11 H11 . . 120.3 ?
C15 C14 C13 . . 118.82(19) ?
C15 C14 C16 . . 120.7(2) ?
C13 C14 C16 . . 120.5(2) ?
O1 C7 N1 . . 125.40(18) ?
O1 C7 C8 . . 118.70(17) ?
N1 C7 C8 . . 115.87(16) ?
C13 C12 C11 . . 120.00(19) ?
C13 C12 H12 . . 120.0 ?
C11 C12 H12 . . 120.0 ?
N2 C16 C14 . . 179.4(3) ?
C12 C13 C14 . . 120.9(2) ?
C12 C13 H13 . . 119.5 ?
C14 C13 H13 . . 119.5 ?

loop_
_geom_bond_atom_site_label_1
_geom_bond_atom_site_label_2
_geom_bond_site_symmetry_2
_geom_bond_distance
_geom_bond_publ_flag
O2 C9 . 1.447(2) ?
O2 C8 . 1.448(2) ?
O1 C7 . 1.226(2) ?
N1 C7 . 1.352(2) ?
N1 C4 . 1.423(2) ?
N1 H4 . 0.8600 ?
C4 C3 . 1.384(2) ?
C4 C5 . 1.387(2) ?
C3 C2 . 1.381(3) ?
C3 H3 . 0.9300 ?
C6 C1 . 1.374(3) ?
C6 C5 . 1.385(3) ?
C6 H6 . 0.9300 ?
C10 C11 . 1.383(3) ?
C10 C15 . 1.384(2) ?
C10 C9 . 1.474(3) ?
C2 C1 . 1.385(3) ?
C2 H2 . 0.9300 ?
C1 H1 . 0.9300 ?
C9 C8 . 1.483(3) ?
C9 H9 . 0.9800 ?
C5 H5 . 0.9300 ?
C8 C7 . 1.493(3) ?
C8 H8 . 0.9800 ?
C15 C14 . 1.387(3) ?
C15 H15 . 0.9300 ?
C11 C12 . 1.407(2) ?
C11 H11 . 0.9300 ?
C14 C13 . 1.394(3) ?
C14 C16 . 1.411(2) ?
C12 C13 . 1.367(3) ?
C12 H12 . 0.9300 ?
C16 N2 . 1.155(3) ?
C13 H13 . 0.9300 ?

loop_
_geom_hbond_atom_site_label_D
_geom_hbond_atom_site_label_H
_geom_hbond_atom_site_label_A
_geom_hbond_site_symmetry_A
_geom_hbond_distance_DH
_geom_hbond_distance_HA
_geom_hbond_distance_DA
_geom_hbond_angle_DHA
N1 H4 O1 1_655 0.86 2.46 3.239(3) 150.8(2)
C11 H11 O1 1_655 0.93 2.56 3.467(3) 165.4(3)
C12 H12 O2 4_646 0.93 2.55 3.302(3) 138.70(10)

loop_
_geom_torsion_atom_site_label_1
_geom_torsion_atom_site_label_2
_geom_torsion_atom_site_label_3
_geom_torsion_atom_site_label_4
_geom_torsion_site_symmetry_1
_geom_torsion_site_symmetry_2
_geom_torsion_site_symmetry_3
_geom_torsion_site_symmetry_4
_geom_torsion
_geom_torsion_publ_flag
C7 N1 C4 C3 . . . . -143.99(18) ?
C7 N1 C4 C5 . . . . 37.1(3) ?
C5 C4 C3 C2 . . . . -0.2(3) ?
N1 C4 C3 C2 . . . . -179.08(17) ?
C4 C3 C2 C1 . . . . -0.8(3) ?
C5 C6 C1 C2 . . . . -0.8(3) ?
C3 C2 C1 C6 . . . . 1.3(3) ?
C8 O2 C9 C10 . . . . 115.39(18) ?
C11 C10 C9 O2 . . . . 3.5(3) ?
C15 C10 C9 O2 . . . . -179.39(15) ?
C11 C10 C9 C8 . . . . 73.5(3) ?
C15 C10 C9 C8 . . . . -109.4(2) ?
C1 C6 C5 C4 . . . . -0.2(3) ?
C3 C4 C5 C6 . . . . 0.7(3) ?
N1 C4 C5 C6 . . . . 179.55(16) ?
C9 O2 C8 C7 . . . . -113.41(19) ?
C10 C9 C8 O2 . . . . -104.2(2) ?
O2 C9 C8 C7 . . . . 105.6(2) ?
C10 C9 C8 C7 . . . . 1.4(3) ?
C11 C10 C15 C14 . . . . -1.4(3) ?
C9 C10 C15 C14 . . . . -178.62(18) ?
C15 C10 C11 C12 . . . . 1.5(3) ?
C9 C10 C11 C12 . . . . 178.54(18) ?
C10 C15 C14 C13 . . . . 0.8(3) ?
C10 C15 C14 C16 . . . . -179.6(2) ?
C4 N1 C7 O1 . . . . -2.2(3) ?
C4 N1 C7 C8 . . . . 179.70(15) ?
O2 C8 C7 O1 . . . . 174.09(18) ?
C9 C8 C7 O1 . . . . 104.4(2) ?
O2 C8 C7 N1 . . . . -7.6(2) ?
C9 C8 C7 N1 . . . . -77.4(2) ?
C10 C11 C12 C13 . . . . -0.9(3) ?
C11 C12 C13 C14 . . . . 0.3(3) ?
C15 C14 C13 C12 . . . . -0.2(3) ?
C16 C14 C13 C12 . . . . -179.8(2) ?

loop_
_cod_related_entry_id
_cod_related_entry_database
_cod_related_entry_code
1 ChemSpider 30656317
